data_4068966
loop_
_publ_author_name
'Szadkowska, Anna'
'Makal, Anna'
'Wo\'zniak, Krzysztof'
'Kadyrov, Renat'
'Grela, Karol'

_publ_section_title
;
 Ruthenium Olefin Metathesis Initiators Bearing Chelating Sulfoxide
 Ligands
;
_journal_issue 9
_journal_name_full Organometallics
_journal_page_first 2693
_journal_paper_doi 10.1021/om801183g
_journal_volume 28
_journal_year 2009
_chemical_formula_moiety 'C34 H33 Cl2 N3 O3 Ru S, 2(C H2 Cl2)'
_chemical_formula_sum 'C36 H37 Cl6 N3 O3 Ru S'
_chemical_formula_weight 905.52
_chemical_name_systematic
;
 ?
;
_space_group_IT_number 2
_symmetry_cell_setting triclinic
_symmetry_space_group_name_Hall '-P 1'
_symmetry_space_group_name_H-M 'P -1'
_atom_sites_solution_hydrogens geom
_atom_sites_solution_primary direct
_atom_sites_solution_secondary difmap
_audit_creation_method SHELXL-97
_cell_angle_alpha 97.083(1)
_cell_angle_beta 103.681(2)
_cell_angle_gamma 112.009(2)
_cell_formula_units_Z 2
_cell_length_a 11.4096(12)
_cell_length_b 13.7388(15)
_cell_length_c 14.5166(12)
_cell_measurement_reflns_used 620
_cell_measurement_temperature 120(2)
_cell_measurement_theta_max 28.48
_cell_measurement_theta_min 1.49
_cell_volume 1992.3(3)
_computing_cell_refinement 'Bruker SMART'
_computing_data_collection 'Bruker SMART'
_computing_data_reduction 'Bruker SAINT'
_computing_structure_refinement 'SHELXL-97 (Sheldrick, 1997)'
_computing_structure_solution 'SHELXL-97 (Sheldrick, 1997)'
_diffrn_ambient_temperature 120(2)
_diffrn_measured_fraction_theta_full 0.994
_diffrn_measured_fraction_theta_max 0.994
_diffrn_measurement_device_type 'CCD area detector'
_diffrn_measurement_method 'omega scans'
_diffrn_radiation_monochromator 'Xyclop multi-layer optics'
_diffrn_radiation_source 'TXS rotating anode'
_diffrn_radiation_type MoK\a
_diffrn_radiation_wavelength 0.71073
_diffrn_reflns_av_R_equivalents 0.0524
_diffrn_reflns_av_sigmaI/netI 0.0476
_diffrn_reflns_limit_h_max 15
_diffrn_reflns_limit_h_min -15
_diffrn_reflns_limit_k_max 18
_diffrn_reflns_limit_k_min -18
_diffrn_reflns_limit_l_max 19
_diffrn_reflns_limit_l_min -18
_diffrn_reflns_number 46788
_diffrn_reflns_theta_full 28.48
_diffrn_reflns_theta_max 28.48
_diffrn_reflns_theta_min 1.49
_exptl_absorpt_coefficient_mu 0.886
_exptl_absorpt_correction_T_max 0.98
_exptl_absorpt_correction_T_min 0.85
_exptl_absorpt_correction_type multi-scan
_exptl_absorpt_process_details 'Sheldrick, G. M. (1996). SADABS. University of G&#x00F6;ttingen, Germany.'
_exptl_crystal_colour red
_exptl_crystal_density_diffrn 1.501
_exptl_crystal_density_method 'not measured'
_exptl_crystal_description planar
_exptl_crystal_F_000 920
_exptl_crystal_size_max 0.1
_exptl_crystal_size_mid 0.09
_exptl_crystal_size_min 0.02
_refine_diff_density_max 1.413
_refine_diff_density_min -0.995
_refine_diff_density_rms 0.099
_refine_ls_extinction_method none
_refine_ls_goodness_of_fit_ref 1.028
_refine_ls_hydrogen_treatment constr
_refine_ls_matrix_type full
_refine_ls_number_parameters 513
_refine_ls_number_reflns 10026
_refine_ls_number_restraints 77
_refine_ls_restrained_S_all 1.061
_refine_ls_R_factor_all 0.0691
_refine_ls_R_factor_gt 0.0459
_refine_ls_shift/su_max 0.003
_refine_ls_shift/su_mean 0.000
_refine_ls_structure_factor_coef Fsqd
_refine_ls_weighting_details 'calc w=1/[\s^2^(Fo^2^)+(0.0563P)^2^+2.7023P] where P=(Fo^2^+2Fc^2^)/3'
_refine_ls_weighting_scheme calc
_refine_ls_wR_factor_gt 0.1090
_refine_ls_wR_factor_ref 0.1220
_reflns_number_gt 7662
_reflns_number_total 10026
_reflns_threshold_expression >2sigma(I)
_cod_data_source_file om801183g_si_004.cif
_cod_data_source_block new
_cod_original_sg_symbol_H-M P-1
_cod_database_code 4068966

loop_
_symmetry_equiv_pos_as_xyz
'x, y, z'
'-x, -y, -z'

loop_
_atom_site_label
_atom_site_type_symbol
_atom_site_fract_x
_atom_site_fract_y
_atom_site_fract_z
_atom_site_U_iso_or_equiv
_atom_site_adp_type
_atom_site_occupancy
_atom_site_symmetry_multiplicity
_atom_site_calc_flag
_atom_site_refinement_flags
_atom_site_disorder_assembly
_atom_site_disorder_group
Ru1 Ru 0.96770(2) 0.25426(2) 0.219792(18) 0.02253(8) Uani 1 1 d . . .
Cl1 Cl 0.90100(9) 0.23172(7) 0.35877(6) 0.0358(2) Uani 1 1 d . . .
Cl2 Cl 0.97754(8) 0.31128(7) 0.07621(6) 0.03019(18) Uani 1 1 d . . .
S1 S 0.79746(8) 0.09065(7) 0.12406(6) 0.02571(17) Uani 1 1 d . . .
O1 O 0.7158(2) 0.0826(2) 0.02536(17) 0.0315(5) Uani 1 1 d . . .
O2 O 0.4345(4) -0.1797(4) 0.3828(3) 0.0849(14) Uani 1 1 d . . .
O3 O 0.2887(3) -0.1506(3) 0.2841(3) 0.0720(11) Uani 1 1 d . . .
N1 N 1.2403(3) 0.4363(2) 0.3628(2) 0.0271(6) Uani 1 1 d . . .
N2 N 1.0951(3) 0.4967(2) 0.3143(2) 0.0272(6) Uani 1 1 d . . .
N3 N 0.4005(4) -0.1428(3) 0.3153(3) 0.0509(9) Uani 1 1 d . . .
C1 C 1.1159(3) 0.4057(3) 0.3025(2) 0.0227(6) Uani 1 1 d . . .
C2 C 1.2951(4) 0.5443(3) 0.4112(3) 0.0373(8) Uani 1 1 d . . .
H2 H 1.3808 0.5838 0.4574 0.045 Uiso 1 1 calc R . .
C3 C 1.2048(4) 0.5819(3) 0.3806(3) 0.0363(8) Uani 1 1 d . . .
H3 H 1.2137 0.6535 0.4004 0.044 Uiso 1 1 calc R . .
C4 C 1.3182(3) 0.3747(3) 0.3681(2) 0.0263(7) Uani 1 1 d . . .
C5 C 1.3854(3) 0.3744(3) 0.2991(3) 0.0323(8) Uani 1 1 d . . .
C6 C 1.4580(4) 0.3132(3) 0.3036(3) 0.0359(8) Uani 1 1 d . . .
H6 H 1.5048 0.3123 0.2576 0.043 Uiso 1 1 calc R . .
C7 C 1.4650(4) 0.2531(3) 0.3731(3) 0.0353(8) Uani 1 1 d . . .
C8 C 1.3978(3) 0.2567(3) 0.4413(3) 0.0321(8) Uani 1 1 d . . .
H8 H 1.4017 0.2158 0.4893 0.039 Uiso 1 1 calc R . .
C9 C 1.3253(3) 0.3185(3) 0.4410(2) 0.0288(7) Uani 1 1 d . . .
C10 C 1.3736(4) 0.4346(4) 0.2199(3) 0.0483(11) Uani 1 1 d . . .
H10A H 1.4304 0.4280 0.1806 0.073 Uiso 1 1 calc R . .
H10B H 1.4016 0.5110 0.2494 0.073 Uiso 1 1 calc R . .
H10C H 1.2810 0.4039 0.1782 0.073 Uiso 1 1 calc R . .
C11 C 1.5442(5) 0.1860(4) 0.3767(3) 0.0529(11) Uani 1 1 d . . .
H11A H 1.5459 0.1615 0.3109 0.079 Uiso 1 1 calc R . .
H11B H 1.5028 0.1231 0.4022 0.079 Uiso 1 1 calc R . .
H11C H 1.6352 0.2297 0.4195 0.079 Uiso 1 1 calc R . .
C12 C 1.2569(4) 0.3237(4) 0.5171(3) 0.0397(9) Uani 1 1 d . . .
H12A H 1.2676 0.2748 0.5588 0.060 Uiso 1 1 calc R . .
H12B H 1.1621 0.3021 0.4851 0.060 Uiso 1 1 calc R . .
H12C H 1.2964 0.3978 0.5570 0.060 Uiso 1 1 calc R . .
C13 C 0.9856(3) 0.5154(3) 0.2574(2) 0.0267(7) Uani 1 1 d . . .
C14 C 0.8769(4) 0.5023(3) 0.2907(2) 0.0300(7) Uani 1 1 d . . .
C15 C 0.7772(4) 0.5253(3) 0.2347(3) 0.0329(8) Uani 1 1 d . . .
H15 H 0.7007 0.5150 0.2546 0.039 Uiso 1 1 calc R . .
C16 C 0.7861(4) 0.5626(3) 0.1513(3) 0.0348(8) Uani 1 1 d . . .
C17 C 0.8991(4) 0.5790(3) 0.1234(3) 0.0338(8) Uani 1 1 d . . .
H17 H 0.9068 0.6061 0.0669 0.041 Uiso 1 1 calc R . .
C18 C 1.0006(4) 0.5570(3) 0.1753(3) 0.0305(7) Uani 1 1 d . . .
C19 C 0.8682(4) 0.4737(3) 0.3855(3) 0.0379(8) Uani 1 1 d . . .
H19A H 0.9111 0.4247 0.3983 0.057 Uiso 1 1 calc R . .
H19B H 0.7747 0.4380 0.3823 0.057 Uiso 1 1 calc R . .
H19C H 0.9131 0.5395 0.4381 0.057 Uiso 1 1 calc R . .
C20 C 0.6784(4) 0.5888(4) 0.0939(3) 0.0489(10) Uani 1 1 d . . .
H20A H 0.5920 0.5377 0.0955 0.073 Uiso 1 1 calc R . .
H20B H 0.6795 0.5832 0.0262 0.073 Uiso 1 1 calc R . .
H20C H 0.6934 0.6624 0.1226 0.073 Uiso 1 1 calc R . .
C21 C 1.1252(4) 0.5830(3) 0.1465(3) 0.0387(9) Uani 1 1 d . . .
H21A H 1.1093 0.5953 0.0806 0.058 Uiso 1 1 calc R . .
H21B H 1.1507 0.5224 0.1479 0.058 Uiso 1 1 calc R . .
H21C H 1.1969 0.6482 0.1924 0.058 Uiso 1 1 calc R . .
C22 C 1.0689(3) 0.1772(3) 0.2214(2) 0.0300(7) Uani 1 1 d . . .
H22 H 1.1598 0.2128 0.2597 0.036 Uiso 1 1 calc R . .
C23 C 1.0205(3) 0.0655(3) 0.1685(2) 0.0287(7) Uani 1 1 d . . .
C24 C 1.1029(4) 0.0121(3) 0.1649(3) 0.0349(8) Uani 1 1 d . . .
H24 H 1.1946 0.0468 0.2014 0.042 Uiso 1 1 calc R . .
C25 C 1.0495(4) -0.0923(3) 0.1075(3) 0.0390(9) Uani 1 1 d . . .
H25 H 1.1053 -0.1286 0.1041 0.047 Uiso 1 1 calc R . .
C26 C 0.9158(4) -0.1438(3) 0.0551(3) 0.0409(9) Uani 1 1 d . . .
H26 H 0.8811 -0.2150 0.0159 0.049 Uiso 1 1 calc R . .
C27 C 0.8324(4) -0.0936(3) 0.0590(3) 0.0386(9) Uani 1 1 d . . .
H27 H 0.7404 -0.1293 0.0236 0.046 Uiso 1 1 calc R . .
C28 C 0.8864(3) 0.0103(3) 0.1160(2) 0.0293(7) Uani 1 1 d . . .
C29 C 0.6816(3) 0.0156(3) 0.1817(2) 0.0278(7) Uani 1 1 d . . .
C30 C 0.7215(4) -0.0212(3) 0.2630(3) 0.0370(8) Uani 1 1 d . . .
H30 H 0.8116 -0.0097 0.2884 0.044 Uiso 1 1 calc R . .
C31 C 0.6291(4) -0.0746(3) 0.3067(3) 0.0411(9) Uani 1 1 d . . .
H31 H 0.6539 -0.1010 0.3622 0.049 Uiso 1 1 calc R . .
C32 C 0.4991(4) -0.0887(3) 0.2674(3) 0.0368(8) Uani 1 1 d . . .
C33 C 0.4578(4) -0.0535(3) 0.1868(3) 0.0328(8) Uani 1 1 d . . .
H33 H 0.3676 -0.0654 0.1615 0.039 Uiso 1 1 calc R . .
C34 C 0.5509(3) -0.0001(3) 0.1431(2) 0.0295(7) Uani 1 1 d . . .
H34 H 0.5253 0.0255 0.0872 0.035 Uiso 1 1 calc R . .
C35A C 0.3451(5) 0.7066(5) 0.9912(5) 0.0364(12) Uani 0.836(4) 1 d PDU A 1
H35A H 0.2645 0.6410 0.9531 0.044 Uiso 0.836(4) 1 calc PR A 1
H35B H 0.3173 0.7642 1.0103 0.044 Uiso 0.836(4) 1 calc PR A 1
Cl4A Cl 0.45030(18) 0.74807(12) 0.91904(12) 0.0650(6) Uani 0.836(4) 1 d PDU A 1
Cl3A Cl 0.42786(16) 0.67904(13) 1.09650(12) 0.0586(5) Uani 0.836(4) 1 d PDU A 1
C35B C 0.321(3) 0.699(4) 0.962(2) 0.058(13) Uani 0.164(4) 1 d PDU A 2
H35C H 0.2484 0.6258 0.9428 0.069 Uiso 0.164(4) 1 calc PR A 2
H35D H 0.2918 0.7483 0.9966 0.069 Uiso 0.164(4) 1 calc PR A 2
Cl4B Cl 0.3456(11) 0.7404(7) 0.8563(7) 0.074(3) Uani 0.164(4) 1 d PDU A 2
Cl3B Cl 0.4626(12) 0.6990(10) 1.0410(11) 0.095(4) Uani 0.164(4) 1 d PDU A 2
C36A C 1.0900(10) 0.8907(7) 0.4266(7) 0.061(3) Uani 0.523(6) 1 d PDU B 3
H36A H 1.0799 0.8707 0.4885 0.073 Uiso 0.523(6) 1 calc PR B 3
H36B H 1.1611 0.8743 0.4101 0.073 Uiso 0.523(6) 1 calc PR B 3
Cl5A Cl 0.9227(5) 0.8245(4) 0.3203(3) 0.1038(17) Uani 0.523(6) 1 d PDU B 3
Cl6A Cl 1.1149(5) 1.0253(3) 0.4288(2) 0.1029(17) Uani 0.523(6) 1 d PDU B 3
C36B C 1.055(3) 0.909(2) 0.469(2) 0.32(2) Uani 0.477(6) 1 d PDU B 4
H36C H 0.9965 0.9477 0.4695 0.383 Uiso 0.477(6) 1 calc PR B 4
H36D H 1.0769 0.8871 0.5302 0.383 Uiso 0.477(6) 1 calc PR B 4
Cl5B Cl 0.9948(7) 0.7941(5) 0.3484(5) 0.127(2) Uani 0.477(6) 1 d PDU B 4
Cl6B Cl 1.1911(14) 0.9740(11) 0.4282(9) 0.282(6) Uani 0.477(6) 1 d PDU B 4

loop_
_atom_site_aniso_label
_atom_site_aniso_U_11
_atom_site_aniso_U_22
_atom_site_aniso_U_33
_atom_site_aniso_U_23
_atom_site_aniso_U_13
_atom_site_aniso_U_12
Ru1 0.01777(13) 0.02387(13) 0.02309(13) 0.00311(9) 0.00380(9) 0.00792(10)
Cl1 0.0332(4) 0.0366(5) 0.0318(4) 0.0044(3) 0.0139(4) 0.0073(4)
Cl2 0.0317(4) 0.0311(4) 0.0267(4) 0.0072(3) 0.0086(3) 0.0120(3)
S1 0.0198(4) 0.0271(4) 0.0251(4) 0.0032(3) 0.0020(3) 0.0082(3)
O1 0.0246(12) 0.0355(13) 0.0271(12) 0.0050(10) 0.0014(9) 0.0096(10)
O2 0.054(2) 0.106(3) 0.094(3) 0.072(3) 0.023(2) 0.017(2)
O3 0.0371(18) 0.098(3) 0.089(3) 0.049(2) 0.0295(18) 0.0226(19)
N1 0.0201(13) 0.0262(14) 0.0285(14) 0.0014(11) 0.0036(11) 0.0067(11)
N2 0.0230(14) 0.0246(14) 0.0297(14) 0.0027(11) 0.0040(11) 0.0091(11)
N3 0.039(2) 0.050(2) 0.054(2) 0.0231(18) 0.0143(17) 0.0051(17)
C1 0.0219(15) 0.0262(15) 0.0221(14) 0.0062(12) 0.0084(12) 0.0112(13)
C2 0.0284(18) 0.0269(17) 0.0390(19) -0.0054(15) -0.0006(15) 0.0037(15)
C3 0.0318(19) 0.0255(17) 0.0392(19) -0.0041(14) -0.0003(15) 0.0092(15)
C4 0.0163(14) 0.0263(16) 0.0283(16) -0.0015(13) 0.0007(12) 0.0066(12)
C5 0.0198(16) 0.0391(19) 0.0316(17) 0.0046(15) 0.0069(13) 0.0074(14)
C6 0.0246(17) 0.046(2) 0.0345(18) 0.0025(16) 0.0109(14) 0.0134(16)
C7 0.0270(18) 0.0354(19) 0.0375(19) -0.0070(15) 0.0049(15) 0.0147(15)
C8 0.0278(17) 0.0333(18) 0.0309(17) 0.0021(14) 0.0037(14) 0.0131(15)
C9 0.0213(16) 0.0331(17) 0.0256(16) -0.0015(13) 0.0015(12) 0.0107(14)
C10 0.034(2) 0.068(3) 0.049(2) 0.025(2) 0.0196(18) 0.019(2)
C11 0.052(3) 0.057(3) 0.055(3) -0.002(2) 0.013(2) 0.036(2)
C12 0.039(2) 0.058(3) 0.0321(18) 0.0123(17) 0.0139(16) 0.029(2)
C13 0.0285(17) 0.0204(15) 0.0274(16) 0.0002(12) 0.0042(13) 0.0106(13)
C14 0.0340(18) 0.0273(16) 0.0291(17) 0.0036(13) 0.0094(14) 0.0145(15)
C15 0.0286(18) 0.0352(19) 0.0356(18) 0.0044(15) 0.0076(15) 0.0167(15)
C16 0.036(2) 0.0274(17) 0.0376(19) 0.0041(14) 0.0028(15) 0.0156(15)
C17 0.042(2) 0.0301(18) 0.0329(18) 0.0097(14) 0.0108(16) 0.0187(16)
C18 0.0340(19) 0.0245(16) 0.0358(18) 0.0060(14) 0.0129(15) 0.0143(14)
C19 0.040(2) 0.051(2) 0.0322(18) 0.0107(16) 0.0130(16) 0.0284(19)
C20 0.041(2) 0.056(3) 0.054(3) 0.019(2) 0.0067(19) 0.028(2)
C21 0.038(2) 0.0339(19) 0.047(2) 0.0153(17) 0.0172(17) 0.0145(17)
C22 0.0219(16) 0.0296(17) 0.0325(17) 0.0036(14) 0.0043(13) 0.0082(14)
C23 0.0244(16) 0.0276(16) 0.0303(16) 0.0039(13) 0.0062(13) 0.0091(14)
C24 0.0297(18) 0.0327(18) 0.041(2) 0.0024(15) 0.0081(15) 0.0148(15)
C25 0.038(2) 0.035(2) 0.049(2) 0.0053(17) 0.0164(18) 0.0205(17)
C26 0.040(2) 0.0304(19) 0.044(2) -0.0033(16) 0.0095(17) 0.0126(17)
C27 0.033(2) 0.0330(19) 0.041(2) -0.0009(16) 0.0068(16) 0.0108(16)
C28 0.0266(17) 0.0270(16) 0.0312(17) 0.0039(13) 0.0076(14) 0.0096(14)
C29 0.0241(16) 0.0238(15) 0.0296(16) 0.0025(13) 0.0044(13) 0.0071(13)
C30 0.0225(17) 0.0358(19) 0.042(2) 0.0117(16) -0.0020(15) 0.0069(15)
C31 0.0312(19) 0.038(2) 0.044(2) 0.0191(17) 0.0013(16) 0.0074(16)
C32 0.0300(19) 0.0304(18) 0.041(2) 0.0108(15) 0.0081(16) 0.0036(15)
C33 0.0244(17) 0.0326(18) 0.0327(18) 0.0025(14) 0.0047(14) 0.0069(14)
C34 0.0236(16) 0.0317(17) 0.0264(16) 0.0027(13) 0.0024(13) 0.0090(14)
C35A 0.029(2) 0.030(2) 0.045(3) 0.001(2) 0.008(2) 0.0113(19)
Cl4A 0.0736(12) 0.0523(8) 0.0613(10) 0.0021(7) 0.0397(9) 0.0103(7)
Cl3A 0.0656(10) 0.0677(9) 0.0645(9) 0.0227(7) 0.0203(7) 0.0491(8)
C35B 0.058(14) 0.056(14) 0.059(14) 0.015(6) 0.015(6) 0.025(7)
Cl4B 0.089(5) 0.065(4) 0.083(5) 0.009(3) 0.054(4) 0.034(3)
Cl3B 0.081(5) 0.091(5) 0.117(6) 0.024(4) 0.014(4) 0.051(4)
C36A 0.066(4) 0.056(4) 0.062(4) 0.025(3) 0.035(4) 0.014(3)
Cl5A 0.114(3) 0.087(2) 0.080(2) 0.0099(17) 0.041(2) 0.005(2)
Cl6A 0.132(3) 0.0607(19) 0.074(2) 0.0181(14) 0.0094(18) 0.0073(17)
C36B 0.32(3) 0.32(3) 0.32(3) 0.077(8) 0.098(9) 0.130(11)
Cl5B 0.137(4) 0.110(3) 0.132(4) 0.010(3) 0.065(3) 0.039(3)
Cl6B 0.282(7) 0.293(7) 0.261(7) 0.041(5) 0.103(5) 0.108(5)

loop_
_atom_type_symbol
_atom_type_description
_atom_type_scat_dispersion_real
_atom_type_scat_dispersion_imag
_atom_type_scat_source
C C 0.0033 0.0016 'International Tables Vol C Tables 4.2.6.8 and 6.1.1.4'
H H 0.0000 0.0000 'International Tables Vol C Tables 4.2.6.8 and 6.1.1.4'
N N 0.0061 0.0033 'International Tables Vol C Tables 4.2.6.8 and 6.1.1.4'
O O 0.0106 0.0060 'International Tables Vol C Tables 4.2.6.8 and 6.1.1.4'
S S 0.1246 0.1234 'International Tables Vol C Tables 4.2.6.8 and 6.1.1.4'
Cl Cl 0.1484 0.1585 'International Tables Vol C Tables 4.2.6.8 and 6.1.1.4'
Ru Ru -1.2594 0.8363 'International Tables Vol C Tables 4.2.6.8 and 6.1.1.4'

loop_
_geom_angle_atom_site_label_1
_geom_angle_atom_site_label_2
_geom_angle_atom_site_label_3
_geom_angle
C22 Ru1 C1 99.52(14)
C22 Ru1 Cl2 100.11(11)
C1 Ru1 Cl2 90.55(8)
C22 Ru1 S1 83.01(11)
C1 Ru1 S1 177.15(9)
Cl2 Ru1 S1 87.69(3)
C22 Ru1 Cl1 102.86(11)
C1 Ru1 Cl1 87.45(8)
Cl2 Ru1 Cl1 156.95(4)
S1 Ru1 Cl1 93.29(3)
O1 S1 C28 109.61(15)
O1 S1 C29 105.35(15)
C28 S1 C29 100.80(16)
O1 S1 Ru1 121.54(10)
C28 S1 Ru1 100.94(11)
C29 S1 Ru1 116.43(11)
C1 N1 C2 111.1(3)
C1 N1 C4 126.7(3)
C2 N1 C4 121.5(3)
C1 N2 C3 111.2(3)
C1 N2 C13 127.9(3)
C3 N2 C13 120.2(3)
O3 N3 O2 122.9(4)
O3 N3 C32 118.7(4)
O2 N3 C32 118.4(4)
N1 C1 N2 103.9(3)
N1 C1 Ru1 132.3(2)
N2 C1 Ru1 123.4(2)
C3 C2 N1 106.8(3)
C2 C3 N2 106.9(3)
C9 C4 C5 122.4(3)
C9 C4 N1 119.5(3)
C5 C4 N1 118.1(3)
C6 C5 C4 117.6(3)
C6 C5 C10 121.3(3)
C4 C5 C10 121.0(3)
C5 C6 C7 122.2(3)
C6 C7 C8 118.3(3)
C6 C7 C11 121.6(4)
C8 C7 C11 120.1(4)
C9 C8 C7 121.7(3)
C4 C9 C8 117.7(3)
C4 C9 C12 121.5(3)
C8 C9 C12 120.8(3)
C14 C13 C18 122.3(3)
C14 C13 N2 119.7(3)
C18 C13 N2 117.6(3)
C13 C14 C15 117.1(3)
C13 C14 C19 123.2(3)
C15 C14 C19 119.5(3)
C16 C15 C14 122.2(3)
C15 C16 C17 118.6(3)
C15 C16 C20 120.9(4)
C17 C16 C20 120.5(4)
C18 C17 C16 121.9(3)
C17 C18 C13 117.8(3)
C17 C18 C21 120.1(3)
C13 C18 C21 122.0(3)
C23 C22 Ru1 124.9(3)
C28 C23 C24 118.2(3)
C28 C23 C22 118.5(3)
C24 C23 C22 123.3(3)
C25 C24 C23 119.4(3)
C26 C25 C24 120.6(4)
C27 C26 C25 121.0(3)
C26 C27 C28 118.0(4)
C27 C28 C23 122.8(3)
C27 C28 S1 124.5(3)
C23 C28 S1 112.6(3)
C34 C29 C30 121.5(3)
C34 C29 S1 116.6(3)
C30 C29 S1 121.8(3)
C31 C30 C29 119.3(3)
C30 C31 C32 118.2(3)
C33 C32 C31 123.2(3)
C33 C32 N3 118.2(3)
C31 C32 N3 118.6(3)
C32 C33 C34 118.4(3)
C29 C34 C33 119.4(3)
Cl4A C35A Cl3A 110.2(3)
Cl4B C35B Cl3B 113.6(15)
Cl6A C36A Cl5A 96.3(6)
Cl6B C36B Cl5B 84.6(10)
C36B Cl6B Cl5B 51.7(7)

loop_
_geom_bond_atom_site_label_1
_geom_bond_atom_site_label_2
_geom_bond_distance
Ru1 C22 1.834(4)
Ru1 C1 2.102(3)
Ru1 Cl2 2.3276(8)
Ru1 S1 2.3318(8)
Ru1 Cl1 2.3344(9)
S1 O1 1.478(2)
S1 C28 1.768(4)
S1 C29 1.795(3)
O2 N3 1.207(5)
O3 N3 1.206(5)
N1 C1 1.353(4)
N1 C2 1.388(4)
N1 C4 1.436(4)
N2 C1 1.356(4)
N2 C3 1.384(4)
N2 C13 1.454(4)
N3 C32 1.475(5)
C2 C3 1.328(5)
C4 C9 1.389(5)
C4 C5 1.399(5)
C5 C6 1.381(5)
C5 C10 1.506(5)
C6 C7 1.386(6)
C7 C8 1.396(5)
C7 C11 1.511(6)
C8 C9 1.390(5)
C9 C12 1.506(5)
C13 C14 1.393(5)
C13 C18 1.402(5)
C14 C15 1.396(5)
C14 C19 1.493(5)
C15 C16 1.382(5)
C16 C17 1.389(5)
C16 C20 1.501(5)
C17 C18 1.381(5)
C18 C21 1.504(5)
C22 C23 1.457(5)
C23 C28 1.390(5)
C23 C24 1.400(5)
C24 C25 1.390(5)
C25 C26 1.384(5)
C26 C27 1.376(6)
C27 C28 1.382(5)
C29 C34 1.385(5)
C29 C30 1.387(5)
C30 C31 1.380(5)
C31 C32 1.386(5)
C32 C33 1.368(5)
C33 C34 1.385(5)
C35A Cl4A 1.758(5)
C35A Cl3A 1.761(7)
C35B Cl4B 1.740(18)
C35B Cl3B 1.75(2)
C36A Cl6A 1.759(10)
C36A Cl5A 1.953(11)
C36B Cl6B 1.75(2)
C36B Cl5B 1.99(2)
Cl5B Cl6B 2.526(14)

loop_
_geom_torsion_atom_site_label_1
_geom_torsion_atom_site_label_2
_geom_torsion_atom_site_label_3
_geom_torsion_atom_site_label_4
_geom_torsion
C22 Ru1 S1 O1 -123.83(17)
Cl2 Ru1 S1 O1 -23.35(13)
Cl1 Ru1 S1 O1 133.60(13)
C22 Ru1 S1 C28 -2.52(16)
Cl2 Ru1 S1 C28 97.96(12)
Cl1 Ru1 S1 C28 -105.09(12)
C22 Ru1 S1 C29 105.48(17)
Cl2 Ru1 S1 C29 -154.04(13)
Cl1 Ru1 S1 C29 2.91(14)
C2 N1 C1 N2 0.2(4)
C4 N1 C1 N2 -170.6(3)
C2 N1 C1 Ru1 -172.3(3)
C4 N1 C1 Ru1 16.9(5)
C3 N2 C1 N1 0.1(4)
C13 N2 C1 N1 170.5(3)
C3 N2 C1 Ru1 173.4(2)
C13 N2 C1 Ru1 -16.2(4)
C22 Ru1 C1 N1 -16.4(3)
Cl2 Ru1 C1 N1 -116.8(3)
Cl1 Ru1 C1 N1 86.2(3)
C22 Ru1 C1 N2 172.4(3)
Cl2 Ru1 C1 N2 72.0(2)
Cl1 Ru1 C1 N2 -85.0(2)
C1 N1 C2 C3 -0.4(4)
C4 N1 C2 C3 171.0(3)
N1 C2 C3 N2 0.4(4)
C1 N2 C3 C2 -0.3(4)
C13 N2 C3 C2 -171.5(3)
C1 N1 C4 C9 -99.5(4)
C2 N1 C4 C9 90.6(4)
C1 N1 C4 C5 81.0(4)
C2 N1 C4 C5 -88.9(4)
C9 C4 C5 C6 1.7(5)
N1 C4 C5 C6 -178.8(3)
C9 C4 C5 C10 178.9(3)
N1 C4 C5 C10 -1.6(5)
C4 C5 C6 C7 0.3(5)
C10 C5 C6 C7 -176.9(4)
C5 C6 C7 C8 -1.1(5)
C5 C6 C7 C11 179.6(4)
C6 C7 C8 C9 0.0(5)
C11 C7 C8 C9 179.2(3)
C5 C4 C9 C8 -2.8(5)
N1 C4 C9 C8 177.7(3)
C5 C4 C9 C12 177.3(3)
N1 C4 C9 C12 -2.2(5)
C7 C8 C9 C4 1.9(5)
C7 C8 C9 C12 -178.2(3)
C1 N2 C13 C14 96.6(4)
C3 N2 C13 C14 -93.8(4)
C1 N2 C13 C18 -89.9(4)
C3 N2 C13 C18 79.7(4)
C18 C13 C14 C15 4.5(5)
N2 C13 C14 C15 177.7(3)
C18 C13 C14 C19 -170.7(3)
N2 C13 C14 C19 2.5(5)
C13 C14 C15 C16 -1.9(5)
C19 C14 C15 C16 173.5(3)
C14 C15 C16 C17 -0.9(5)
C14 C15 C16 C20 -178.7(4)
C15 C16 C17 C18 1.4(5)
C20 C16 C17 C18 179.1(4)
C16 C17 C18 C13 1.0(5)
C16 C17 C18 C21 -175.9(3)
C14 C13 C18 C17 -4.1(5)
N2 C13 C18 C17 -177.5(3)
C14 C13 C18 C21 172.8(3)
N2 C13 C18 C21 -0.6(5)
C1 Ru1 C22 C23 -175.3(3)
Cl2 Ru1 C22 C23 -83.0(3)
S1 Ru1 C22 C23 3.4(3)
Cl1 Ru1 C22 C23 95.1(3)
Ru1 C22 C23 C28 -3.1(5)
Ru1 C22 C23 C24 174.5(3)
C28 C23 C24 C25 1.7(5)
C22 C23 C24 C25 -175.9(3)
C23 C24 C25 C26 -0.8(6)
C24 C25 C26 C27 -0.4(6)
C25 C26 C27 C28 0.7(6)
C26 C27 C28 C23 0.3(6)
C26 C27 C28 S1 175.9(3)
C24 C23 C28 C27 -1.5(5)
C22 C23 C28 C27 176.2(3)
C24 C23 C28 S1 -177.5(3)
C22 C23 C28 S1 0.2(4)
O1 S1 C28 C27 -44.7(4)
C29 S1 C28 C27 66.0(3)
Ru1 S1 C28 C27 -174.1(3)
O1 S1 C28 C23 131.2(3)
C29 S1 C28 C23 -118.1(3)
Ru1 S1 C28 C23 1.8(3)
O1 S1 C29 C34 -21.2(3)
C28 S1 C29 C34 -135.2(3)
Ru1 S1 C29 C34 116.7(2)
O1 S1 C29 C30 161.3(3)
C28 S1 C29 C30 47.3(3)
Ru1 S1 C29 C30 -60.8(3)
C34 C29 C30 C31 -0.1(6)
S1 C29 C30 C31 177.4(3)
C29 C30 C31 C32 -0.4(6)
C30 C31 C32 C33 0.9(6)
C30 C31 C32 N3 -178.2(4)
O3 N3 C32 C33 -2.6(6)
O2 N3 C32 C33 175.7(4)
O3 N3 C32 C31 176.5(4)
O2 N3 C32 C31 -5.2(6)
C31 C32 C33 C34 -0.8(6)
N3 C32 C33 C34 178.3(3)
C30 C29 C34 C33 0.2(5)
S1 C29 C34 C33 -177.4(3)
C32 C33 C34 C29 0.2(5)
